data_4346610
loop_
_publ_author_name
'Zhang, Yan'
'Guo, Zhen'
'Xie, Shuang'
'Li, Hui-Li'
'Zhu, Wen-Hua'
'Liu, Li'
'Dong, Xun-Qing'
'He, Wei-Xun'
'Ren, Jin-Chao'
'Liu, Ling-Zhi'
'Powell, Annie K.'

_publ_section_title
;
 Tuning the Origin of Magnetic Relaxation by Substituting the 3d or
 Rare-Earth Ions into Three Isostructural Cyano-Bridged 3d-4f
 Heterodinuclear Compounds.
;
_journal_issue 21
_journal_name_full 'Inorganic chemistry'
_journal_page_first 10316
_journal_page_last 10322
_journal_paper_doi 10.1021/acs.inorgchem.5b01763
_journal_volume 54
_journal_year 2015
_chemical_formula_sum 'C9 H15 Dy0.5 Fe0.5 N4 O4'
_chemical_formula_weight 352.42
_chemical_name_common '[DyFe(CN)6](hep)2(H2O)4,13apr16a'
_space_group_IT_number 15
_space_group_name_Hall '-C 2yc'
_space_group_name_H-M_alt 'C 1 2/c 1'
_symmetry_cell_setting monoclinic
_symmetry_space_group_name_H-M 'C 1 2/c 1'
_atom_sites_solution_hydrogens geom
_atom_sites_solution_primary direct
_atom_sites_solution_secondary difmap
_audit_creation_method SHELXL-97
_cell_angle_alpha 90.00
_cell_angle_beta 109.5610(10)
_cell_angle_gamma 90.00
_cell_formula_units_Z 8
_cell_length_a 14.2008(14)
_cell_length_b 12.9492(12)
_cell_length_c 15.2936(14)
_cell_measurement_reflns_used 7103
_cell_measurement_temperature 296(2)
_cell_measurement_theta_max 28.36
_cell_measurement_theta_min 2.19
_cell_volume 2650.0(4)
_computing_cell_refinement 'Bruker XSCANS'
_computing_data_collection 'Bruker XSCANS'
_computing_data_reduction 'Bruker XSCANS'
_computing_molecular_graphics 'Bruker SHELXTL V5.1 (Sheldrick, 1998)'
_computing_publication_material 'SHELXL-97 (Sheldrick, 1997)'
_computing_structure_refinement 'SHELXL-97 (Sheldrick, 1997)'
_computing_structure_solution 'SHELXS-97 (Sheldrick, 1990)'
_diffrn_ambient_temperature 296(2)
_diffrn_measured_fraction_theta_full 0.999
_diffrn_measured_fraction_theta_max 0.999
_diffrn_measurement_device_type 'Bruker P4'
_diffrn_measurement_method 'omega scans'
_diffrn_radiation_monochromator graphite
_diffrn_radiation_source 'fine-focus sealed tube'
_diffrn_radiation_type MoK\a
_diffrn_radiation_wavelength 0.71073
_diffrn_reflns_av_R_equivalents 0.0223
_diffrn_reflns_av_sigmaI/netI 0.0231
_diffrn_reflns_limit_h_max 12
_diffrn_reflns_limit_h_min -18
_diffrn_reflns_limit_k_max 14
_diffrn_reflns_limit_k_min -17
_diffrn_reflns_limit_l_max 20
_diffrn_reflns_limit_l_min -20
_diffrn_reflns_number 9822
_diffrn_reflns_theta_full 28.36
_diffrn_reflns_theta_max 28.36
_diffrn_reflns_theta_min 2.19
_exptl_absorpt_coefficient_mu 3.401
_exptl_absorpt_correction_T_max 0.4494
_exptl_absorpt_correction_T_min 0.4186
_exptl_absorpt_correction_type multi-scan
_exptl_absorpt_process_details 'SADABS; Bruker, 2000'
_exptl_crystal_colour yellow
_exptl_crystal_density_diffrn 1.767
_exptl_crystal_density_method 'not measured'
_exptl_crystal_description block
_exptl_crystal_F_000 1400
_exptl_crystal_size_max 0.31
_exptl_crystal_size_mid 0.29
_exptl_crystal_size_min 0.28
_refine_diff_density_max 0.674
_refine_diff_density_min -1.256
_refine_diff_density_rms 0.091
_refine_ls_extinction_coef 0.00291(11)
_refine_ls_extinction_expression Fc^*^=kFc[1+0.001xFc^2^\l^3^/sin(2\q)]^-1/4^
_refine_ls_extinction_method SHELXL
_refine_ls_goodness_of_fit_ref 0.917
_refine_ls_hydrogen_treatment mixed
_refine_ls_matrix_type full
_refine_ls_number_parameters 187
_refine_ls_number_reflns 3322
_refine_ls_number_restraints 7
_refine_ls_restrained_S_all 0.919
_refine_ls_R_factor_all 0.0199
_refine_ls_R_factor_gt 0.0181
_refine_ls_shift/su_max 0.002
_refine_ls_shift/su_mean 0.000
_refine_ls_structure_factor_coef Fsqd
_refine_ls_weighting_details 'calc w=1/[\s^2^(Fo^2^)+(0.0312P)^2^+3.2926P] where P=(Fo^2^+2Fc^2^)/3'
_refine_ls_weighting_scheme calc
_refine_ls_wR_factor_gt 0.0458
_refine_ls_wR_factor_ref 0.0469
_reflns_number_gt 3119
_reflns_number_total 3322
_reflns_threshold_expression >2sigma(I)
_cod_data_source_file ic5b01763_si_002.cif
_cod_data_source_block a
_cod_depositor_comments
;
The following automatic conversions were performed:

data item '_symmetry_cell_setting' value 'Monoclinic' was changed to
'monoclinic' in accordance with the
/home/saulius/struct/COD-crude-data/automatic-downloads/DataCite-retrospective/ACS/depositions/lib/dictionaries/cif_core.dic
dictionary named 'cif_core.dic' version 2.4.2 last updated on
2011-04-26.

Automatic conversion script
Id: cif_fix_values 6909 2019-04-08 15:41:33Z antanas 
;
_cod_original_sg_symbol_H-M C2/c
_cod_original_formula_sum 'C9 H15 Dy0.50 Fe0.50 N4 O4'
_cod_database_code 4346610

loop_
_symmetry_equiv_pos_as_xyz
'x, y, z'
'-x, y, -z+1/2'
'x+1/2, y+1/2, z'
'-x+1/2, y+1/2, -z+1/2'
'-x, -y, -z'
'x, -y, z-1/2'
'-x+1/2, -y+1/2, -z'
'x+1/2, -y+1/2, z-1/2'

loop_
_atom_site_label
_atom_site_type_symbol
_atom_site_fract_x
_atom_site_fract_y
_atom_site_fract_z
_atom_site_U_iso_or_equiv
_atom_site_adp_type
_atom_site_occupancy
_atom_site_symmetry_multiplicity
_atom_site_calc_flag
_atom_site_refinement_flags
Dy1 Dy 0.0000 0.820588(8) 0.7500 0.01696(6) Uani 1 2 d S
Fe1 Fe 0.0000 1.24794(3) 0.7500 0.01641(8) Uani 1 2 d S
C1 C 0.0000 1.0979(2) 0.7500 0.0237(5) Uani 1 2 d S
C2 C 0.00161(15) 1.24604(15) 0.62373(14) 0.0250(4) Uani 1 1 d .
C3 C -0.14488(16) 1.25398(16) 0.70422(15) 0.0276(4) Uani 1 1 d .
C4 C 0.0000 1.3965(2) 0.7500 0.0275(6) Uani 1 2 d S
C5 C -0.21385(16) 0.93623(16) 0.61206(15) 0.0280(4) Uani 1 1 d .
C6 C -0.3021(2) 0.9569(3) 0.6409(2) 0.0573(8) Uani 1 1 d .
H6A H -0.3399 0.8941 0.6389 0.069 Uiso 1 1 calc R
H6B H -0.2814 0.9845 0.7035 0.069 Uiso 1 1 calc R
C7 C -0.3621(3) 1.0324(3) 0.5747(3) 0.0786(13) Uani 1 1 d .
H7A H -0.3761 1.0915 0.6074 0.094 Uiso 1 1 calc R
H7B H -0.4251 1.0019 0.5375 0.094 Uiso 1 1 calc R
C8 C -0.3043(2) 1.0652(2) 0.5144(2) 0.0489(7) Uani 1 1 d .
H8A H -0.3429 1.0554 0.4494 0.059 Uiso 1 1 calc R
H8B H -0.2849 1.1372 0.5247 0.059 Uiso 1 1 calc R
C9 C -0.1411(2) 0.9995(2) 0.49872(19) 0.0441(6) Uani 1 1 d .
H9A H -0.0836 0.9596 0.5355 0.053 Uiso 1 1 calc R
H9B H -0.1194 1.0701 0.4962 0.053 Uiso 1 1 calc R
C10 C -0.1798(2) 0.9560(2) 0.4019(2) 0.0505(7) Uani 1 1 d .
H10A H -0.2347 0.9982 0.3639 0.061 Uiso 1 1 calc R
H10B H -0.1272 0.9576 0.3747 0.061 Uiso 1 1 calc R
H22 H -0.040(2) 0.786(3) 0.9217(15) 0.060(10) Uiso 1 1 d D
H32 H -0.071(2) 0.6055(17) 0.693(2) 0.081(12) Uiso 1 1 d D
H21 H -0.1395(13) 0.797(2) 0.846(2) 0.054(9) Uiso 1 1 d D
H31 H -0.1598(14) 0.672(2) 0.646(2) 0.062(11) Uiso 1 1 d D
H4 H -0.156(3) 0.812(3) 0.419(4) 0.109(19) Uiso 1 1 d D
N1 N 0.0000 1.0101(2) 0.7500 0.0353(6) Uani 1 2 d S
N2 N 0.00460(17) 1.24269(18) 0.54971(14) 0.0399(5) Uani 1 1 d .
N3 N -0.22929(15) 1.2631(2) 0.67845(17) 0.0483(6) Uani 1 1 d .
N4 N 0.0000 1.4851(2) 0.7500 0.0504(9) Uani 1 2 d S
N5 N -0.21616(15) 0.99747(15) 0.54293(13) 0.0322(4) Uani 1 1 d .
O1 O -0.14745(12) 0.87093(13) 0.64769(12) 0.0385(4) Uani 1 1 d .
O2 O -0.07351(12) 0.80840(13) 0.86288(11) 0.0317(3) Uani 1 1 d D
O3 O -0.09066(15) 0.67413(12) 0.67986(17) 0.0494(6) Uani 1 1 d D
O4 O -0.21300(16) 0.85337(19) 0.40313(18) 0.0597(6) Uani 1 1 d D

loop_
_atom_site_aniso_label
_atom_site_aniso_U_11
_atom_site_aniso_U_22
_atom_site_aniso_U_33
_atom_site_aniso_U_23
_atom_site_aniso_U_13
_atom_site_aniso_U_12
Dy1 0.01550(7) 0.01451(7) 0.02119(8) 0.000 0.00655(5) 0.000
Fe1 0.01523(17) 0.01404(17) 0.01960(17) 0.000 0.00536(14) 0.000
C1 0.0255(13) 0.0196(13) 0.0266(13) 0.000 0.0096(11) 0.000
C2 0.0229(10) 0.0236(9) 0.0276(10) -0.0021(7) 0.0071(8) 0.0006(7)
C3 0.0232(10) 0.0300(10) 0.0290(10) -0.0038(8) 0.0081(8) -0.0005(8)
C4 0.0285(15) 0.0225(14) 0.0331(15) 0.000 0.0124(12) 0.000
C5 0.0235(10) 0.0258(9) 0.0290(10) 0.0026(8) 0.0012(8) 0.0007(8)
C6 0.0477(17) 0.077(2) 0.0539(17) 0.0166(15) 0.0256(15) 0.0181(15)
C7 0.0431(18) 0.076(3) 0.122(4) 0.039(2) 0.035(2) 0.0298(17)
C8 0.0523(17) 0.0388(13) 0.0436(14) 0.0095(11) 0.0000(12) 0.0193(12)
C9 0.0407(14) 0.0480(14) 0.0444(14) 0.0050(12) 0.0151(11) -0.0166(12)
C10 0.0492(17) 0.0610(18) 0.0422(15) -0.0007(13) 0.0165(13) -0.0027(14)
N1 0.0387(16) 0.0186(12) 0.0447(16) 0.000 0.0087(13) 0.000
N2 0.0429(12) 0.0509(13) 0.0265(9) -0.0030(8) 0.0122(9) 0.0022(10)
N3 0.0197(10) 0.0703(16) 0.0523(13) -0.0129(12) 0.0085(9) 0.0017(10)
N4 0.059(2) 0.0211(14) 0.075(2) 0.000 0.0266(19) 0.000
N5 0.0288(10) 0.0302(9) 0.0332(10) 0.0075(7) 0.0043(8) 0.0021(8)
O1 0.0281(8) 0.0313(8) 0.0458(10) 0.0108(7) -0.0015(7) 0.0049(7)
O2 0.0203(7) 0.0506(10) 0.0266(8) 0.0063(7) 0.0109(6) -0.0024(7)
O3 0.0306(9) 0.0220(8) 0.0751(14) -0.0047(8) -0.0094(9) -0.0024(7)
O4 0.0313(10) 0.0564(12) 0.0859(17) -0.0238(12) 0.0124(11) -0.0018(9)

loop_
_atom_type_symbol
_atom_type_description
_atom_type_scat_dispersion_real
_atom_type_scat_dispersion_imag
_atom_type_scat_source
C C 0.0033 0.0016 'International Tables Vol C Tables 4.2.6.8 and 6.1.1.4'
H H 0.0000 0.0000 'International Tables Vol C Tables 4.2.6.8 and 6.1.1.4'
N N 0.0061 0.0033 'International Tables Vol C Tables 4.2.6.8 and 6.1.1.4'
O O 0.0106 0.0060 'International Tables Vol C Tables 4.2.6.8 and 6.1.1.4'
Fe Fe 0.3463 0.8444 'International Tables Vol C Tables 4.2.6.8 and 6.1.1.4'
Dy Dy -0.1892 4.4098 'International Tables Vol C Tables 4.2.6.8 and 6.1.1.4'

loop_
_geom_angle_atom_site_label_1
_geom_angle_atom_site_label_2
_geom_angle_atom_site_label_3
_geom_angle
_geom_angle_site_symmetry_1
_geom_angle_site_symmetry_3
O1 Dy1 O1 146.32(9) . 2_556
O1 Dy1 O2 92.78(7) . 2_556
O1 Dy1 O2 89.50(6) 2_556 2_556
O1 Dy1 O2 89.50(6) . .
O1 Dy1 O2 92.78(7) 2_556 .
O2 Dy1 O2 172.14(9) 2_556 .
O1 Dy1 O3 71.04(6) . .
O1 Dy1 O3 142.59(6) 2_556 .
O2 Dy1 O3 85.34(8) 2_556 .
O2 Dy1 O3 88.29(8) . .
O1 Dy1 O3 142.59(6) . 2_556
O1 Dy1 O3 71.04(6) 2_556 2_556
O2 Dy1 O3 88.29(8) 2_556 2_556
O2 Dy1 O3 85.34(8) . 2_556
O3 Dy1 O3 71.78(9) . 2_556
O1 Dy1 N1 73.16(4) . .
O1 Dy1 N1 73.16(4) 2_556 .
O2 Dy1 N1 93.93(4) 2_556 .
O2 Dy1 N1 93.93(4) . .
O3 Dy1 N1 144.11(5) . .
O3 Dy1 N1 144.11(5) 2_556 .
C4 Fe1 C2 90.72(6) . .
C4 Fe1 C2 90.72(6) . 2_556
C2 Fe1 C2 178.55(12) . 2_556
C4 Fe1 C3 87.69(6) . 2_556
C2 Fe1 C3 89.73(9) . 2_556
C2 Fe1 C3 90.33(9) 2_556 2_556
C4 Fe1 C3 87.69(6) . .
C2 Fe1 C3 90.33(9) . .
C2 Fe1 C3 89.73(9) 2_556 .
C3 Fe1 C3 175.38(13) 2_556 .
C4 Fe1 C1 180.000(2) . .
C2 Fe1 C1 89.28(6) . .
C2 Fe1 C1 89.28(6) 2_556 .
C3 Fe1 C1 92.31(6) 2_556 .
C3 Fe1 C1 92.31(6) . .
N1 C1 Fe1 180.000(1) . .
N2 C2 Fe1 178.0(2) . .
N3 C3 Fe1 176.3(2) . .
N4 C4 Fe1 180.000(1) . .
O1 C5 N5 124.9(2) . .
O1 C5 C6 125.6(2) . .
N5 C5 C6 109.5(2) . .
C7 C6 C5 105.6(3) . .
C7 C6 H6A 110.6 . .
C5 C6 H6A 110.6 . .
C7 C6 H6B 110.6 . .
C5 C6 H6B 110.6 . .
H6A C6 H6B 108.8 . .
C6 C7 C8 107.8(3) . .
C6 C7 H7A 110.1 . .
C8 C7 H7A 110.1 . .
C6 C7 H7B 110.1 . .
C8 C7 H7B 110.1 . .
H7A C7 H7B 108.5 . .
N5 C8 C7 103.7(2) . .
N5 C8 H8A 111.0 . .
C7 C8 H8A 111.0 . .
N5 C8 H8B 111.0 . .
C7 C8 H8B 111.0 . .
H8A C8 H8B 109.0 . .
N5 C9 C10 111.8(2) . .
N5 C9 H9A 109.3 . .
C10 C9 H9A 109.3 . .
N5 C9 H9B 109.3 . .
C10 C9 H9B 109.3 . .
H9A C9 H9B 107.9 . .
O4 C10 C9 110.7(3) . .
O4 C10 H10A 109.5 . .
C9 C10 H10A 109.5 . .
O4 C10 H10B 109.5 . .
C9 C10 H10B 109.5 . .
H10A C10 H10B 108.1 . .
C1 N1 Dy1 180.000(1) . .
C5 N5 C9 124.4(2) . .
C5 N5 C8 112.9(2) . .
C9 N5 C8 122.7(2) . .
C5 O1 Dy1 153.02(16) . .
Dy1 O2 H22 123(2) . .
Dy1 O2 H21 119(2) . .
H22 O2 H21 113(2) . .
Dy1 O3 H32 127(2) . .
Dy1 O3 H31 125.5(18) . .
H32 O3 H31 106(2) . .
C10 O4 H4 106(3) . .

loop_
_geom_bond_atom_site_label_1
_geom_bond_atom_site_label_2
_geom_bond_distance
_geom_bond_site_symmetry_2
Dy1 O1 2.2503(16) .
Dy1 O1 2.2503(16) 2_556
Dy1 O2 2.3026(15) 2_556
Dy1 O2 2.3026(15) .
Dy1 O3 2.3410(16) .
Dy1 O3 2.3410(16) 2_556
Dy1 N1 2.454(3) .
Fe1 C4 1.923(3) .
Fe1 C2 1.939(2) .
Fe1 C2 1.939(2) 2_556
Fe1 C3 1.940(2) 2_556
Fe1 C3 1.940(2) .
Fe1 C1 1.943(3) .
C1 N1 1.136(4) .
C2 N2 1.148(3) .
C3 N3 1.136(3) .
C4 N4 1.147(4) .
C5 O1 1.248(3) .
C5 N5 1.313(3) .
C5 C6 1.486(4) .
C6 C7 1.459(5) .
C6 H6A 0.9700 .
C6 H6B 0.9700 .
C7 C8 1.488(5) .
C7 H7A 0.9700 .
C7 H7B 0.9700 .
C8 N5 1.469(3) .
C8 H8A 0.9700 .
C8 H8B 0.9700 .
C9 N5 1.441(3) .
C9 C10 1.505(4) .
C9 H9A 0.9700 .
C9 H9B 0.9700 .
C10 O4 1.412(4) .
C10 H10A 0.9700 .
C10 H10B 0.9700 .
O2 H22 0.913(17) .
O2 H21 0.896(17) .
O3 H32 0.932(18) .
O3 H31 0.945(18) .
O4 H4 0.934(19) .

loop_
_geom_hbond_atom_site_label_D
_geom_hbond_atom_site_label_H
_geom_hbond_atom_site_label_A
_geom_hbond_distance_DH
_geom_hbond_distance_HA
_geom_hbond_distance_DA
_geom_hbond_angle_DHA
_geom_hbond_site_symmetry_A
O2 H21 N3 0.896(17) 1.828(18) 2.720(3) 174(3) 4_446
O2 H22 N2 0.913(17) 1.88(2) 2.777(3) 166(3) 6_576
O3 H31 O4 0.945(18) 1.741(19) 2.673(3) 168(3) 7_466
O3 H32 N4 0.932(18) 1.904(18) 2.807(3) 162(3) 1_545
O4 H4 N2 0.934(19) 2.16(2) 3.065(3) 163(4) 5_576
